data_7718149
loop_
_publ_author_name
'Topi&#x107;, Edi'
'Sarjanovi&#x107;, Josipa'
'Musija, Danijela'
'Mandari&#x107;, Mirna'
'Cocut, Andrea'
'Hrenar, Tomica'
'Agustin, Dominique'
'Pisk, Jana'
'Vrdoljak, Vi&#x161;nja'

_publ_section_title
;
 Influence of ancillary ligands on the formation and functionality of
 oxovanadium(V) metallosupramolecular assemblies: advanced computational
 and catalytic analyses.
;
_journal_issue 13
_journal_name_full 'Dalton transactions (Cambridge, England : 2003)'
_journal_page_first 5532
_journal_page_last 5545
_journal_paper_doi 10.1039/d5dt00105f
_journal_volume 54
_journal_year 2025
_chemical_formula_moiety 'C14 H11 N3 O5 V, 2(H2 O)'
_chemical_formula_sum 'C14 H15 N3 O7 V'
_chemical_formula_weight 388.23
_chemical_name_systematic 'dioxo-(N'-(3-methoxy-2-oxo-benzylidene)isonicotinoylhydrazonato)vanadium(v) dihydrate'
_space_group_crystal_system triclinic
_space_group_IT_number 2
_space_group_name_Hall '-P 1'
_space_group_name_H-M_alt 'P -1'
_atom_sites_solution_hydrogens mixed
_audit_creation_date 2025-02-12
_audit_creation_method
;
Olex2 1.5
(compiled 2024.02.16 svn.r378c4104 for OlexSys, GUI svn.r6928)
;
_audit_update_record
;
2025-02-13 deposited with the CCDC.	2025-02-26 downloaded from the CCDC.
;
_cell_angle_alpha 107.183(4)
_cell_angle_beta 97.280(3)
_cell_angle_gamma 91.817(4)
_cell_formula_units_Z 2
_cell_length_a 7.2890(3)
_cell_length_b 10.4109(5)
_cell_length_c 10.5800(4)
_cell_measurement_reflns_used 6378
_cell_measurement_temperature 169.99(10)
_cell_measurement_theta_max 76.9630
_cell_measurement_theta_min 4.4200
_cell_volume 758.82(6)
_computing_cell_refinement 'CrysAlisPro 1.171.41.92a (Rigaku OD, 2020)'
_computing_data_collection 'CrysAlisPro 1.171.41.92a (Rigaku OD, 2020)'
_computing_data_reduction 'CrysAlisPro 1.171.41.92a (Rigaku OD, 2020)'
_computing_molecular_graphics 'Olex2 1.5 (Dolomanov et al., 2009)'
_computing_publication_material 'Olex2 1.5 (Dolomanov et al., 2009)'
_computing_structure_refinement 'SHELXL 2019/3 (Sheldrick, 2015)'
_computing_structure_solution 'SHELXT 2018/2 (Sheldrick, 2018)'
_diffrn_ambient_temperature 170.15
_diffrn_detector_area_resol_mean 10.0000
_diffrn_detector_type HyPix
_diffrn_measured_fraction_theta_full 0.996
_diffrn_measured_fraction_theta_max 0.979
_diffrn_measurement_details
;
List of Runs (angles in degrees, time in seconds):

  # Type    Start    End  Width  t~exp~   \w     \q     \k     \f   Frames
#--------------------------------------------------------------------------
  1  \w   -111.00 -31.00   0.50    0.34    --  -47.16 -59.00 -38.00  160
  2  \w     32.00 118.00   0.50    0.34    --   47.16  59.00 101.00  172
  3  \w    -23.00  16.00   0.50    0.34    --   47.16 -59.00 -38.00   78
  4  \w     25.00  53.00   0.50    0.34    --   47.16 -59.00 -38.00   56
  5  \w    -47.00 -20.00   0.50    1.36    --  -86.25  59.00 101.00   54
  6  \w   -139.00-114.00   0.50    1.36    --  -86.25 -59.00 -38.00   50
  7  \w    119.00 162.00   0.50    1.36    --  107.75  59.00 101.00   86
  8  \w     36.00  65.00   0.50    1.36    --  107.75 -59.00 -38.00   58
  9  \w   -114.00 -89.00   0.50    0.34    --  -47.16 -77.00-150.00   50
 10  \w    -10.00  17.00   0.50    0.34    --  -47.16  59.00 101.00   54
 11  \w    -61.00 -18.00   0.50    0.34    --  -47.16  59.00 101.00   86
 12  \w     57.00  95.00   0.50    0.34    --   47.16-125.00 150.00   76
 13  \w     37.00  88.00   0.50    0.34    --   47.16-125.00  30.00  102
 14  \w    -50.00 -14.00   0.50    1.36    --  -86.25  45.00 -90.00   72
 15  \w    -49.00 -16.00   0.50    1.36    --  -86.25  45.00 -60.00   66
 16  \w     96.00 175.00   0.50    1.36    --  107.75 125.00 150.00  158
 17  \w     41.00  88.00   0.50    1.36    --  107.75 -95.00 -90.00   94
 18  \w     35.00  71.00   0.50    1.36    --  107.75 -61.00 150.00   72
 19  \w    118.00 144.00   0.50    1.36    --  107.75 125.00-180.00   52
 20  \w    147.00 174.00   0.50    1.36    --  107.75 125.00-180.00   54
 21  \w    110.00 178.00   0.50    1.36    --  107.75  45.00-120.00  136
 22  \w     41.00  66.00   0.50    1.36    --  107.75 -61.00-180.00   50
 23  \w     71.00 110.00   0.50    1.36    --  107.75-125.00 -90.00   78
 24  \w     39.00  67.00   0.50    1.36    --  107.75-125.00 120.00   56
 25  \w     36.00  61.00   0.50    1.36    --  107.75-125.00 -90.00   50
 26  \w     42.00  67.00   0.50    1.36    --  107.75 -77.00-150.00   50
 27  \w     79.00 104.00   0.50    1.36    --  107.75 -77.00-120.00   50
 28  \w     78.00 108.00   0.50    1.36    --  107.75-125.00 120.00   60
 29  \w     94.00 120.00   0.50    1.36    --  107.75  77.00 -90.00   52
 30  \w    132.00 158.00   0.50    1.36    --  107.75  77.00 -90.00   52
 31  \w    102.00 128.00   0.50    1.36    --  107.75  77.00-180.00   52
 32  \w    136.00 178.00   0.50    1.36    --  107.75  77.00-180.00   84
 33  \w     73.00 102.00   0.50    1.36    --  107.75-125.00-120.00   58
 34  \w     89.00 150.00   0.50    1.36    --  107.75  77.00 120.00  122
 35  \w     78.00 103.00   0.50    1.36    --  107.75 -95.00  90.00   50
 36  \w     37.00  62.00   0.50    1.36    --  107.75-125.00 -60.00   50
 37  \w     79.00 111.00   0.50    1.36    --  107.75-125.00 -60.00   64
 38  \w     41.00  72.00   0.50    1.36    --  107.75-125.00  90.00   62
 39  \w    135.00 164.00   0.50    1.36    --  107.75 125.00 120.00   58
 40  \w    106.00 178.00   0.50    1.36    --  107.75  45.00 -30.00  144
 41  \w     39.00  64.00   0.50    1.36    --  107.75-125.00 -30.00   50
 42  \w    127.00 153.00   0.50    1.36    --  107.75 125.00 -90.00   52
 43  \w     77.00 112.00   0.50    1.36    --  107.75-125.00 -30.00   70
 44  \w     99.00 155.00   0.50    1.36    --  107.75  15.00  30.00  112
 45  \w     84.00 109.00   0.50    1.36    --  107.75-125.00-150.00   50
 46  \w     80.00 112.00   0.50    1.36    --  107.75-125.00  90.00   64
 47  \w     38.00  63.00   0.50    1.36    --  107.75-125.00-150.00   50
 48  \w     39.00  64.00   0.50    1.36    --  107.75 -61.00  60.00   50
 49  \w     58.00 112.00   0.50    1.36    --  107.75-125.00  30.00  108
 50  \w    127.00 169.00   0.50    1.36    --  107.75  45.00  60.00   84
 51  \w     58.00  84.00   0.50    1.36    --  107.75 -77.00   0.00   52
 52  \w     37.00  62.00   0.50    1.36    --  107.75 -77.00 120.00   50
 53  \w     67.00  96.00   0.50    1.36    --  107.75 -77.00 120.00   58
 54  \w     44.00  69.00   0.50    1.36    --  107.75 -95.00-180.00   50
 55  \w     38.00  99.00   0.50    1.36    --  107.75 -95.00 -30.00  122
 56  \w     52.00  98.00   0.50    1.36    --  107.75 -95.00  30.00   92
 57  \w    120.00 161.00   0.50    1.36    --  107.75 125.00   0.00   82
 58  \w     99.00 124.00   0.50    1.36    --  107.75 125.00  60.00   50
 59  \w    140.00 178.00   0.50    1.36    --  107.75 125.00  60.00   76
 60  \w    111.00 136.00   0.50    1.36    --  107.75  45.00 -60.00   50
 61  \w     97.00 149.00   0.50    1.36    --  107.75  15.00 -30.00  104
 62  \w     83.00 108.00   0.50    1.36    --  107.75 -82.00  18.99   50
 63  \w     39.00 105.00   0.50    1.36    --  107.75 -95.00 120.00  132
;
_diffrn_measurement_device 'four-circle diffractometer'
_diffrn_measurement_device_type 'XtaLAB Synergy, Dualflex, HyPix'
_diffrn_measurement_method '\w scans'
_diffrn_radiation_type CuK\a
_diffrn_radiation_wavelength 1.54184
_diffrn_reflns_av_R_equivalents 0.0361
_diffrn_reflns_av_unetI/netI 0.0390
_diffrn_reflns_Laue_measured_fraction_full 0.996
_diffrn_reflns_Laue_measured_fraction_max 0.979
_diffrn_reflns_limit_h_max 8
_diffrn_reflns_limit_h_min -9
_diffrn_reflns_limit_k_max 13
_diffrn_reflns_limit_k_min -13
_diffrn_reflns_limit_l_max 13
_diffrn_reflns_limit_l_min -13
_diffrn_reflns_number 11559
_diffrn_reflns_point_group_measured_fraction_full 0.996
_diffrn_reflns_point_group_measured_fraction_max 0.979
_diffrn_reflns_theta_full 67.684
_diffrn_reflns_theta_max 77.755
_diffrn_reflns_theta_min 4.419
_exptl_absorpt_coefficient_mu 5.908
_exptl_absorpt_correction_T_max 0.15308
_exptl_absorpt_correction_T_min 0.05224
_exptl_absorpt_correction_type sphere
_exptl_absorpt_process_details
;
CrysAlisPro 1.171.41.92a (Rigaku Oxford Diffraction, 2020)
Spherical absorption correction
using equivalent radius and absorption coefficient.
Empirical absorption correction using spherical harmonics,
implemented in SCALE3 ABSPACK scaling algorithm.
;
_exptl_crystal_colour orange
_exptl_crystal_colour_primary orange
_exptl_crystal_density_diffrn 1.699
_exptl_crystal_description irregular
_exptl_crystal_F_000 398
_exptl_crystal_size_max 0.132
_exptl_crystal_size_mid 0.069
_exptl_crystal_size_min 0.031
_exptl_crystal_size_rad 0.400
_refine_diff_density_max 1.035
_refine_diff_density_min -0.596
_refine_diff_density_rms 0.099
_refine_ls_extinction_method none
_refine_ls_goodness_of_fit_ref 1.078
_refine_ls_hydrogen_treatment constr
_refine_ls_matrix_type full
_refine_ls_number_parameters 230
_refine_ls_number_reflns 3175
_refine_ls_number_restraints 0
_refine_ls_restrained_S_all 1.078
_refine_ls_R_factor_all 0.0627
_refine_ls_R_factor_gt 0.0592
_refine_ls_shift/su_max 0.000
_refine_ls_shift/su_mean 0.000
_refine_ls_structure_factor_coef Fsqd
_refine_ls_weighting_details 'w=1/[\s^2^(Fo^2^)+(0.1387P)^2^+0.0838P] where P=(Fo^2^+2Fc^2^)/3'
_refine_ls_weighting_scheme calc
_refine_ls_wR_factor_gt 0.1775
_refine_ls_wR_factor_ref 0.1820
_reflns_Friedel_coverage 0.000
_reflns_number_gt 2869
_reflns_number_total 3175
_reflns_threshold_expression 'I > 2\s(I)'
_cod_data_source_file d5dt00105f2.cif
_cod_data_source_block exp_4139
_cod_depositor_comments 'Adding full bibliography for 7718146--7718153.cif.'
_cod_database_code 7718149
_shelx_shelxl_version_number 2019/3
_shelx_space_group_comment
;
The symmetry employed for this shelxl refinement is uniquely defined
by the following loop, which should always be used as a source of
symmetry information in preference to the above space-group names.
They are only intended as comments.
;
_shelx_estimated_absorpt_t_max 0.838
_shelx_estimated_absorpt_t_min 0.509
_olex2_refinement_description
;
1. Fixed Uiso
 At 1.2 times of:
  All C(H) groups, {H24A,H24B} of O24
 At 1.5 times of:
  All C(H,H,H) groups, {H25A,H25B} of O25
2. Others
 Fixed X: H24A(0.64222) H24B(0.74325)
 Fixed Y: H24A(0.03517) H24B(0.0902)
 Fixed Z: H24A(0.96929) H24B(1.0949)
3.a Free rotating group:
 O25(H25A,H25B)
3.b Aromatic/amide H refined with riding coordinates:
 C15(H15), C9(H9), C7(H7), C5(H5), C19(H19), C6(H6), C16(H16), C18(H18)
3.c Idealised Me refined as rotating group:
 C21(H21A,H21B,H21C)
;
_olex2_submission_special_instructions 'No special instructions were received'
_oxdiff_exptl_absorpt_empirical_details
;
Empirical correction (ABSPACK) includes:
- Absorption correction using spherical harmonics
- Frame scaling
- Detector area scaling
;

loop_
_space_group_symop_operation_xyz
'x, y, z'
'-x, -y, -z'

loop_
_atom_site_label
_atom_site_type_symbol
_atom_site_fract_x
_atom_site_fract_y
_atom_site_fract_z
_atom_site_U_iso_or_equiv
_atom_site_adp_type
_atom_site_occupancy
_atom_site_site_symmetry_order
_atom_site_calc_flag
_atom_site_refinement_flags_posn
_atom_site_refinement_flags_adp
_atom_site_refinement_flags_occupancy
_atom_site_disorder_assembly
_atom_site_disorder_group
V1 V 0.34273(7) 0.70253(4) 0.67434(4) 0.0434(2) Uani 1 1 d . . . . .
O2 O 0.2772(3) 0.7746(2) 0.5296(2) 0.0472(5) Uani 1 1 d . . . . .
O13 O 0.4480(3) 0.5613(2) 0.7488(2) 0.0491(5) Uani 1 1 d . . . . .
O20 O 0.1650(3) 0.9594(2) 0.4151(2) 0.0507(5) Uani 1 1 d . . . . .
O23 O 0.1718(3) 0.7432(2) 0.7616(2) 0.0540(5) Uani 1 1 d . . . . .
O22 O 0.5224(3) 0.8079(2) 0.7470(2) 0.0551(6) Uani 1 1 d . . . . .
N10 N 0.2736(3) 0.5155(2) 0.5218(2) 0.0433(5) Uani 1 1 d . . . . .
N11 N 0.3208(4) 0.3996(2) 0.5561(3) 0.0469(5) Uani 1 1 d . . . . .
N17 N 0.5513(5) 0.1314(3) 0.8504(4) 0.0648(8) Uani 1 1 d . . . . .
C12 C 0.4083(4) 0.4361(3) 0.6763(3) 0.0457(6) Uani 1 1 d . . . . .
C4 C 0.1109(4) 0.8275(3) 0.3467(3) 0.0466(6) Uani 1 1 d . . . . .
C14 C 0.4644(4) 0.3289(3) 0.7365(3) 0.0472(6) Uani 1 1 d . . . . .
C3 C 0.1715(4) 0.7320(3) 0.4129(3) 0.0445(6) Uani 1 1 d . . . . .
C15 C 0.4215(5) 0.1933(3) 0.6639(4) 0.0540(7) Uani 1 1 d . . . . .
H15 H 0.361099 0.168932 0.574252 0.065 Uiso 1 1 calc R U . . .
O25 O 0.8540(5) -0.2162(4) 0.9058(3) 0.0809(9) Uani 1 1 d G . . . .
H25A H 0.826333 -0.145172 0.965942 0.121 Uiso 1 1 d G U . . .
H25B H 0.759477 -0.234100 0.842683 0.121 Uiso 1 1 d G U . . .
C8 C 0.1211(4) 0.5947(3) 0.3458(3) 0.0469(6) Uani 1 1 d . . . . .
C9 C 0.1811(4) 0.4920(3) 0.4035(3) 0.0468(6) Uani 1 1 d . . . . .
H9 H 0.150886 0.400680 0.351553 0.056 Uiso 1 1 calc R U . . .
C7 C 0.0150(5) 0.5540(3) 0.2168(3) 0.0526(7) Uani 1 1 d . . . . .
H7 H -0.018120 0.460969 0.172862 0.063 Uiso 1 1 calc R U . . .
C5 C 0.0073(5) 0.7851(4) 0.2211(3) 0.0532(7) Uani 1 1 d . . . . .
H5 H -0.032589 0.850001 0.178549 0.064 Uiso 1 1 calc R U . . .
C19 C 0.5557(5) 0.3610(4) 0.8657(3) 0.0550(7) Uani 1 1 d . . . . .
H19 H 0.589562 0.452514 0.915668 0.066 Uiso 1 1 calc R U . . .
C6 C -0.0400(5) 0.6476(4) 0.1554(3) 0.0544(7) Uani 1 1 d . . . . .
H6 H -0.109916 0.619820 0.068592 0.065 Uiso 1 1 calc R U . . .
O24 O 0.7162(7) 0.0133(4) 1.0299(4) 0.0964(11) Uani 1 1 d . . . . .
H24A H 0.642220 0.035170 0.969290 0.116 Uiso 1 1 d . U . . .
H24B H 0.743250 0.090200 1.094900 0.116 Uiso 1 1 d . U . . .
C16 C 0.4672(5) 0.0954(4) 0.7230(5) 0.0626(9) Uani 1 1 d . . . . .
H16 H 0.439576 0.002865 0.674319 0.075 Uiso 1 1 calc R U . . .
C18 C 0.5975(6) 0.2598(4) 0.9218(4) 0.0657(9) Uani 1 1 d . . . . .
H18 H 0.658941 0.281315 1.010915 0.079 Uiso 1 1 calc R U . . .
C21 C 0.0905(6) 1.0572(4) 0.3549(4) 0.0584(8) Uani 1 1 d . . . . .
H21A H 0.141492 1.048420 0.271577 0.088 Uiso 1 1 calc R U . . .
H21B H 0.124084 1.148094 0.416486 0.088 Uiso 1 1 calc R U . . .
H21C H -0.044874 1.041833 0.335464 0.088 Uiso 1 1 calc R U . . .

loop_
_atom_site_aniso_label
_atom_site_aniso_U_11
_atom_site_aniso_U_22
_atom_site_aniso_U_33
_atom_site_aniso_U_23
_atom_site_aniso_U_13
_atom_site_aniso_U_12
V1 0.0517(3) 0.0339(3) 0.0452(3) 0.0136(2) 0.0041(2) 0.00566(19)
O2 0.0572(11) 0.0381(10) 0.0471(10) 0.0153(8) 0.0041(9) 0.0054(8)
O13 0.0607(12) 0.0356(10) 0.0510(10) 0.0152(8) 0.0015(9) 0.0084(8)
O20 0.0622(12) 0.0393(10) 0.0533(11) 0.0189(8) 0.0049(9) 0.0100(9)
O23 0.0649(13) 0.0447(11) 0.0558(12) 0.0179(9) 0.0122(10) 0.0115(9)
O22 0.0631(13) 0.0428(11) 0.0601(12) 0.0218(9) -0.0027(10) 0.0008(9)
N10 0.0511(12) 0.0325(10) 0.0475(12) 0.0140(9) 0.0070(10) 0.0058(9)
N11 0.0567(14) 0.0336(11) 0.0518(12) 0.0140(9) 0.0090(10) 0.0078(10)
N17 0.0686(18) 0.0599(17) 0.086(2) 0.0441(16) 0.0270(16) 0.0212(14)
C12 0.0520(14) 0.0352(13) 0.0535(15) 0.0162(11) 0.0126(12) 0.0067(11)
C4 0.0484(14) 0.0416(14) 0.0522(14) 0.0167(11) 0.0091(12) 0.0074(11)
C14 0.0503(15) 0.0393(14) 0.0582(16) 0.0207(12) 0.0151(12) 0.0099(11)
C3 0.0476(14) 0.0437(14) 0.0449(13) 0.0163(11) 0.0089(11) 0.0071(11)
C15 0.0540(16) 0.0387(14) 0.0713(19) 0.0193(13) 0.0091(14) 0.0052(12)
O25 0.091(2) 0.080(2) 0.0691(17) 0.0198(15) 0.0020(15) 0.0209(17)
C8 0.0517(15) 0.0453(14) 0.0464(14) 0.0176(11) 0.0078(12) 0.0039(12)
C9 0.0519(15) 0.0387(13) 0.0503(14) 0.0134(11) 0.0092(12) 0.0031(11)
C7 0.0574(17) 0.0486(16) 0.0512(15) 0.0155(12) 0.0052(13) -0.0002(13)
C5 0.0570(17) 0.0559(17) 0.0520(15) 0.0238(13) 0.0078(13) 0.0113(14)
C19 0.0629(18) 0.0523(17) 0.0551(16) 0.0214(13) 0.0130(14) 0.0170(14)
C6 0.0575(17) 0.0570(18) 0.0493(15) 0.0197(13) 0.0015(13) 0.0016(14)
O24 0.137(3) 0.071(2) 0.0778(19) 0.0259(16) -0.006(2) 0.015(2)
C16 0.0595(18) 0.0450(16) 0.093(3) 0.0325(17) 0.0181(18) 0.0101(14)
C18 0.075(2) 0.070(2) 0.0651(19) 0.0341(18) 0.0182(17) 0.0264(18)
C21 0.071(2) 0.0475(16) 0.0621(18) 0.0252(14) 0.0054(15) 0.0115(14)

loop_
_atom_type_symbol
_atom_type_description
_atom_type_scat_dispersion_real
_atom_type_scat_dispersion_imag
_atom_type_scat_source
C C 0.0181 0.0091 'International Tables Vol C Tables 4.2.6.8 and 6.1.1.4'
H H 0.0000 0.0000 'International Tables Vol C Tables 4.2.6.8 and 6.1.1.4'
N N 0.0311 0.0180 'International Tables Vol C Tables 4.2.6.8 and 6.1.1.4'
O O 0.0492 0.0322 'International Tables Vol C Tables 4.2.6.8 and 6.1.1.4'
V V 0.0687 2.1097 'International Tables Vol C Tables 4.2.6.8 and 6.1.1.4'

loop_
_geom_angle_atom_site_label_1
_geom_angle_atom_site_label_2
_geom_angle_atom_site_label_3
_geom_angle
_geom_angle_site_symmetry_1
_geom_angle_site_symmetry_3
_geom_angle_publ_flag
O2 V1 O13 151.88(10) . . ?
O2 V1 N10 82.72(9) . . ?
O13 V1 N10 73.73(9) . . ?
O23 V1 O2 102.26(11) . . ?
O23 V1 O13 100.27(11) . . ?
O23 V1 N10 110.51(11) . . ?
O22 V1 O2 96.77(11) . . ?
O22 V1 O13 91.67(10) . . ?
O22 V1 O23 108.77(13) . . ?
O22 V1 N10 139.88(12) . . ?
C3 O2 V1 135.3(2) . . ?
C12 O13 V1 117.05(19) . . ?
C4 O20 C21 115.8(2) . . ?
N11 N10 V1 116.30(18) . . ?
C9 N10 V1 129.1(2) . . ?
C9 N10 N11 114.4(2) . . ?
C12 N11 N10 108.4(2) . . ?
C18 N17 C16 122.4(3) . . ?
O13 C12 C14 118.1(3) . . ?
N11 C12 O13 124.1(3) . . ?
N11 C12 C14 117.9(3) . . ?
O20 C4 C3 115.4(3) . . ?
O20 C4 C5 124.1(3) . . ?
C5 C4 C3 120.5(3) . . ?
C15 C14 C12 120.2(3) . . ?
C19 C14 C12 120.9(3) . . ?
C19 C14 C15 118.9(3) . . ?
O2 C3 C4 119.2(3) . . ?
O2 C3 C8 123.1(3) . . ?
C8 C3 C4 117.6(3) . . ?
C14 C15 H15 120.3 . . ?
C16 C15 C14 119.5(4) . . ?
C16 C15 H15 120.3 . . ?
H25A O25 H25B 104.5 . . ?
C3 C8 C9 121.1(3) . . ?
C3 C8 C7 120.7(3) . . ?
C7 C8 C9 118.1(3) . . ?
N10 C9 C8 124.3(3) . . ?
N10 C9 H9 117.8 . . ?
C8 C9 H9 117.8 . . ?
C8 C7 H7 119.8 . . ?
C6 C7 C8 120.4(3) . . ?
C6 C7 H7 119.8 . . ?
C4 C5 H5 119.5 . . ?
C4 C5 C6 121.0(3) . . ?
C6 C5 H5 119.5 . . ?
C14 C19 H19 120.1 . . ?
C18 C19 C14 119.7(4) . . ?
C18 C19 H19 120.1 . . ?
C7 C6 C5 119.8(3) . . ?
C7 C6 H6 120.1 . . ?
C5 C6 H6 120.1 . . ?
H24A O24 H24B 103.9 . . ?
N17 C16 C15 119.6(4) . . ?
N17 C16 H16 120.2 . . ?
C15 C16 H16 120.2 . . ?
N17 C18 C19 119.8(4) . . ?
N17 C18 H18 120.1 . . ?
C19 C18 H18 120.1 . . ?
O20 C21 H21A 109.5 . . ?
O20 C21 H21B 109.5 . . ?
O20 C21 H21C 109.5 . . ?
H21A C21 H21B 109.5 . . ?
H21A C21 H21C 109.5 . . ?
H21B C21 H21C 109.5 . . ?

loop_
_geom_bond_atom_site_label_1
_geom_bond_atom_site_label_2
_geom_bond_distance
_geom_bond_site_symmetry_2
_geom_bond_publ_flag
V1 O2 1.911(2) . ?
V1 O13 1.994(2) . ?
V1 O23 1.636(2) . ?
V1 O22 1.632(2) . ?
V1 N10 2.127(2) . ?
O2 C3 1.315(4) . ?
O13 C12 1.303(4) . ?
O20 C4 1.367(4) . ?
O20 C21 1.439(4) . ?
N10 N11 1.400(3) . ?
N10 C9 1.294(4) . ?
N11 C12 1.290(4) . ?
N17 C16 1.346(6) . ?
N17 C18 1.334(6) . ?
C12 C14 1.484(4) . ?
C4 C3 1.427(4) . ?
C4 C5 1.381(5) . ?
C14 C15 1.397(5) . ?
C14 C19 1.381(5) . ?
C3 C8 1.408(4) . ?
C15 H15 0.9500 . ?
C15 C16 1.373(5) . ?
O25 H25A 0.8700 . ?
O25 H25B 0.8699 . ?
C8 C9 1.434(4) . ?
C8 C7 1.418(4) . ?
C9 H9 0.9500 . ?
C7 H7 0.9500 . ?
C7 C6 1.366(5) . ?
C5 H5 0.9500 . ?
C5 C6 1.404(5) . ?
C19 H19 0.9500 . ?
C19 C18 1.378(5) . ?
C6 H6 0.9500 . ?
O24 H24A 0.871 . ?
O24 H24B 0.885 . ?
C16 H16 0.9500 . ?
C18 H18 0.9500 . ?
C21 H21A 0.9800 . ?
C21 H21B 0.9800 . ?
C21 H21C 0.9800 . ?

loop_
_geom_torsion_atom_site_label_1
_geom_torsion_atom_site_label_2
_geom_torsion_atom_site_label_3
_geom_torsion_atom_site_label_4
_geom_torsion
_geom_torsion_site_symmetry_1
_geom_torsion_site_symmetry_2
_geom_torsion_site_symmetry_3
_geom_torsion_site_symmetry_4
_geom_torsion_publ_flag
V1 O2 C3 C4 161.4(2) . . . . ?
V1 O2 C3 C8 -21.6(5) . . . . ?
V1 O13 C12 N11 6.7(4) . . . . ?
V1 O13 C12 C14 -172.3(2) . . . . ?
V1 N10 N11 C12 -3.5(3) . . . . ?
V1 N10 C9 C8 7.0(5) . . . . ?
O2 C3 C8 C9 1.0(5) . . . . ?
O2 C3 C8 C7 -176.6(3) . . . . ?
O13 C12 C14 C15 178.6(3) . . . . ?
O13 C12 C14 C19 0.1(5) . . . . ?
O20 C4 C3 O2 -2.1(4) . . . . ?
O20 C4 C3 C8 -179.3(3) . . . . ?
O20 C4 C5 C6 178.6(3) . . . . ?
N10 N11 C12 O13 -1.8(4) . . . . ?
N10 N11 C12 C14 177.1(3) . . . . ?
N11 N10 C9 C8 -178.7(3) . . . . ?
N11 C12 C14 C15 -0.4(5) . . . . ?
N11 C12 C14 C19 -178.9(3) . . . . ?
C12 C14 C15 C16 -177.2(3) . . . . ?
C12 C14 C19 C18 176.6(3) . . . . ?
C4 C3 C8 C9 178.1(3) . . . . ?
C4 C3 C8 C7 0.4(5) . . . . ?
C4 C5 C6 C7 0.8(5) . . . . ?
C14 C15 C16 N17 0.5(5) . . . . ?
C14 C19 C18 N17 0.7(6) . . . . ?
C3 C4 C5 C6 -0.3(5) . . . . ?
C3 C8 C9 N10 4.5(5) . . . . ?
C3 C8 C7 C6 0.0(5) . . . . ?
C15 C14 C19 C18 -2.0(5) . . . . ?
C8 C7 C6 C5 -0.7(5) . . . . ?
C9 N10 N11 C12 -178.6(3) . . . . ?
C9 C8 C7 C6 -177.7(3) . . . . ?
C7 C8 C9 N10 -177.8(3) . . . . ?
C5 C4 C3 O2 176.9(3) . . . . ?
C5 C4 C3 C8 -0.3(5) . . . . ?
C19 C14 C15 C16 1.4(5) . . . . ?
C16 N17 C18 C19 1.2(6) . . . . ?
C18 N17 C16 C15 -1.9(6) . . . . ?
C21 O20 C4 C3 -174.5(3) . . . . ?
C21 O20 C4 C5 6.5(5) . . . . ?
